data_7105996
loop_
_publ_author_name
'Zibin Zhang'
'Yan Luo'
'Binyuan Xia'
'Chengyou Han'
'Yihua Yu'
'Xiaopeng Chen'
'Feihe Huang'

_publ_section_title
;
 Four Structural isomers of BMpillar[5]arene: Synthesis, Crystal
 Structures and Complexation with N-Octyltrimethyl Ammonium
 Hexafluorophosphate
;
_journal_name_full Chem.Commun.
_journal_page_first 2417
_journal_paper_doi 10.1039/c0cc03732j
_journal_volume 47
_journal_year 2011
_chemical_formula_moiety 'C66 H94 O10'
_chemical_formula_sum 'C66 H94 O10'
_chemical_formula_weight 1047.41
_chemical_name_systematic
;
?
;
_space_group_IT_number 2
_symmetry_cell_setting triclinic
_symmetry_space_group_name_Hall '-P 1'
_symmetry_space_group_name_H-M 'P -1'
_atom_sites_solution_hydrogens geom
_atom_sites_solution_primary direct
_atom_sites_solution_secondary difmap
_audit_creation_method SHELXL-97
_cell_angle_alpha 79.011(3)
_cell_angle_beta 78.437(3)
_cell_angle_gamma 75.797(3)
_cell_formula_units_Z 2
_cell_length_a 12.4158(4)
_cell_length_b 14.2139(5)
_cell_length_c 18.3290(6)
_cell_measurement_reflns_used 11522
_cell_measurement_temperature 293(2)
_cell_measurement_theta_max 29.3294
_cell_measurement_theta_min 3.3518
_cell_volume 3037.87(18)
_computing_cell_refinement 'CrysAlis PRO (Oxford Diffraction, 2009)'
_computing_data_collection 'CrysAlis PRO'
_computing_data_reduction 'CrysAlis PRO'
_computing_molecular_graphics 'OLEX2 (Dolomanov et al., 2009)'
_computing_publication_material OLEX2
_computing_structure_refinement 'SHELXL-97 (Sheldrick, 1997)'
_computing_structure_solution 'SHELXS-97 (Sheldrick, 1990)'
_diffrn_ambient_temperature 293(2)
_diffrn_detector_area_resol_mean 10.3592
_diffrn_measured_fraction_theta_full 0.998
_diffrn_measured_fraction_theta_max 0.998
_diffrn_measurement_device_type 'Xcalibur, Atlas, Gemini ultra'
_diffrn_measurement_method '\w scans'
_diffrn_radiation_monochromator graphite
_diffrn_radiation_source 'fine-focus sealed tube'
_diffrn_radiation_type MoK\a
_diffrn_radiation_wavelength 0.71073
_diffrn_reflns_av_R_equivalents 0.0453
_diffrn_reflns_av_sigmaI/netI 0.0578
_diffrn_reflns_limit_h_max 14
_diffrn_reflns_limit_h_min -14
_diffrn_reflns_limit_k_max 16
_diffrn_reflns_limit_k_min -16
_diffrn_reflns_limit_l_max 21
_diffrn_reflns_limit_l_min -21
_diffrn_reflns_number 30321
_diffrn_reflns_theta_full 25.00
_diffrn_reflns_theta_max 25.00
_diffrn_reflns_theta_min 3.36
_exptl_absorpt_coefficient_mu 0.075
_exptl_absorpt_correction_T_max 0.985
_exptl_absorpt_correction_T_min 0.975
_exptl_absorpt_correction_type multi-scan
_exptl_absorpt_process_details
;
CrysAlisPro, Oxford Diffraction Ltd.,
Empirical absorption correction using spherical harmonics,
implemented in SCALE3 ABSPACK scaling algorithm.
;
_exptl_crystal_colour colorless
_exptl_crystal_density_diffrn 1.145
_exptl_crystal_density_method 'not measured'
_exptl_crystal_description block
_exptl_crystal_F_000 1140
_exptl_crystal_size_max 0.36
_exptl_crystal_size_mid 0.28
_exptl_crystal_size_min 0.20
_refine_diff_density_max 1.524
_refine_diff_density_min -0.663
_refine_diff_density_rms 0.088
_refine_ls_extinction_method none
_refine_ls_goodness_of_fit_ref 1.068
_refine_ls_hydrogen_treatment constr
_refine_ls_matrix_type full
_refine_ls_number_parameters 667
_refine_ls_number_reflns 10666
_refine_ls_number_restraints 27
_refine_ls_restrained_S_all 1.097
_refine_ls_R_factor_all 0.1194
_refine_ls_R_factor_gt 0.0852
_refine_ls_shift/su_max 0.002
_refine_ls_shift/su_mean 0.000
_refine_ls_structure_factor_coef Fsqd
_refine_ls_weighting_details 'calc w=1/[\s^2^(Fo^2^)+(0.1850P)^2^+0.0000P] where P=(Fo^2^+2Fc^2^)/3'
_refine_ls_weighting_scheme calc
_refine_ls_wR_factor_gt 0.2619
_refine_ls_wR_factor_ref 0.2809
_reflns_number_gt 6555
_reflns_number_total 10666
_reflns_threshold_expression >2sigma(I)
_cod_data_source_file C0CC03732J.TXT
_cod_data_source_block 4
_cod_database_code 7105996

loop_
_symmetry_equiv_pos_as_xyz
'x, y, z'
'-x, -y, -z'

loop_
_atom_site_label
_atom_site_type_symbol
_atom_site_fract_x
_atom_site_fract_y
_atom_site_fract_z
_atom_site_U_iso_or_equiv
_atom_site_adp_type
_atom_site_occupancy
_atom_site_symmetry_multiplicity
_atom_site_calc_flag
_atom_site_refinement_flags
_atom_site_disorder_assembly
_atom_site_disorder_group
O1 O 0.20421(18) 0.66366(17) 0.56447(13) 0.0288(6) Uani 1 1 d . . .
C1 C 0.3651(9) 0.4291(10) 0.0378(7) 0.228(6) Uani 1 1 d U . .
H1B H 0.4092 0.4050 -0.0068 0.342 Uiso 1 1 calc R . .
H1A H 0.3281 0.3795 0.0679 0.342 Uiso 1 1 calc R . .
H1C H 0.4135 0.4452 0.0663 0.342 Uiso 1 1 calc R . .
C63 C 0.4646(3) 0.9237(2) 0.39368(17) 0.0205(7) Uani 1 1 d . . .
O2 O -0.10503(19) 1.01438(16) 0.24178(13) 0.0296(6) Uani 1 1 d . . .
C2 C 0.1852(6) 0.5305(4) 0.0773(3) 0.0882(19) Uani 1 1 d U . .
H2B H 0.2039 0.4967 0.1259 0.106 Uiso 1 1 calc R . .
H2A H 0.1258 0.5045 0.0665 0.106 Uiso 1 1 calc R . .
O3 O 0.26334(18) 0.92451(17) 0.04591(12) 0.0274(6) Uani 1 1 d . . .
C3 C 0.2866(6) 0.5109(4) 0.0182(4) 0.096(2) Uani 1 1 d U . .
H3A H 0.2625 0.5040 -0.0273 0.115 Uiso 1 1 calc R . .
H3B H 0.3214 0.5672 0.0067 0.115 Uiso 1 1 calc R . .
O4 O -0.12593(18) 0.70534(16) 0.42914(13) 0.0280(6) Uani 1 1 d . . .
C4 C 0.8706(5) 0.7281(3) -0.0254(3) 0.0724(16) Uani 1 1 d . . .
H4A H 0.8180 0.7498 -0.0602 0.109 Uiso 1 1 calc R . .
H4B H 0.9149 0.6643 -0.0334 0.109 Uiso 1 1 calc R . .
H4C H 0.9193 0.7735 -0.0332 0.109 Uiso 1 1 calc R . .
O5 O 0.60398(18) 0.90165(16) 0.17020(12) 0.0252(5) Uani 1 1 d . . .
C5 C 0.2524(3) 0.7801(3) -0.1358(2) 0.0347(9) Uani 1 1 d . . .
H5C H 0.2016 0.8103 -0.1709 0.052 Uiso 1 1 calc R . .
H5A H 0.2205 0.7323 -0.0991 0.052 Uiso 1 1 calc R . .
H5B H 0.3228 0.7483 -0.1623 0.052 Uiso 1 1 calc R . .
O6 O 0.27674(18) 0.44717(16) 0.34993(12) 0.0268(6) Uani 1 1 d . . .
C6 C 0.8777(4) 0.4269(3) 0.1719(3) 0.0494(11) Uani 1 1 d . . .
H6A H 0.8919 0.3789 0.1388 0.074 Uiso 1 1 calc R . .
H6C H 0.9323 0.4085 0.2053 0.074 Uiso 1 1 calc R . .
H6B H 0.8829 0.4898 0.1427 0.074 Uiso 1 1 calc R . .
O7 O 0.42133(19) 0.92787(15) 0.46917(12) 0.0249(5) Uani 1 1 d . . .
C7 C 0.1416(4) 0.6423(3) 0.0815(3) 0.0523(12) Uani 1 1 d . . .
H7B H 0.2031 0.6715 0.0847 0.063 Uiso 1 1 calc R . .
H7A H 0.1097 0.6753 0.0368 0.063 Uiso 1 1 calc R . .
O8 O 0.60097(18) 0.58999(16) 0.36300(12) 0.0242(5) Uani 1 1 d . . .
C8 C 0.2721(3) 0.8583(2) -0.09643(19) 0.0288(8) Uani 1 1 d . . .
H8B H 0.3009 0.9080 -0.1340 0.035 Uiso 1 1 calc R . .
H8A H 0.2009 0.8897 -0.0695 0.035 Uiso 1 1 calc R . .
O9 O 0.0596(2) 0.65199(17) 0.14557(14) 0.0317(6) Uani 1 1 d . . .
C9 C 0.5514(3) 0.2026(3) 0.3302(2) 0.0312(8) Uani 1 1 d . . .
H9A H 0.5645 0.1700 0.2869 0.047 Uiso 1 1 calc R . .
H9B H 0.5586 0.1546 0.3745 0.047 Uiso 1 1 calc R . .
H9C H 0.6056 0.2426 0.3242 0.047 Uiso 1 1 calc R . .
O10 O 0.22645(19) 1.15760(17) 0.26281(13) 0.0305(6) Uani 1 1 d . . .
C10 C 0.1763(3) 0.7509(3) 0.5970(2) 0.0445(10) Uani 1 1 d . . .
H10A H 0.1739 0.8065 0.5579 0.067 Uiso 1 1 calc R . .
H10C H 0.2320 0.7500 0.6268 0.067 Uiso 1 1 calc R . .
H10B H 0.1039 0.7555 0.6285 0.067 Uiso 1 1 calc R . .
C11 C 0.8077(4) 0.7232(3) 0.0538(2) 0.0420(10) Uani 1 1 d . . .
H11B H 0.8616 0.7028 0.0885 0.050 Uiso 1 1 calc R . .
H11A H 0.7631 0.6738 0.0623 0.050 Uiso 1 1 calc R . .
C12 C 0.7603(3) 0.4326(3) 0.2177(2) 0.0370(9) Uani 1 1 d . . .
H12A H 0.7055 0.4487 0.1837 0.044 Uiso 1 1 calc R . .
H12B H 0.7554 0.3691 0.2472 0.044 Uiso 1 1 calc R . .
C13 C 0.4338(3) 0.2668(2) 0.33802(19) 0.0281(8) Uani 1 1 d . . .
H13A H 0.3797 0.2263 0.3422 0.034 Uiso 1 1 calc R . .
H13B H 0.4189 0.2952 0.3841 0.034 Uiso 1 1 calc R . .
C14 C -0.0837(3) 0.6559(2) 0.28390(19) 0.0253(8) Uani 1 1 d . . .
H14B H -0.1603 0.6718 0.3104 0.030 Uiso 1 1 calc R . .
H14A H -0.0803 0.6081 0.2517 0.030 Uiso 1 1 calc R . .
C15 C 0.0457(3) 1.0099(2) 0.10736(18) 0.0240(7) Uani 1 1 d . . .
H15B H -0.0154 1.0666 0.1146 0.029 Uiso 1 1 calc R . .
H15A H 0.0617 1.0043 0.0542 0.029 Uiso 1 1 calc R . .
C16 C 0.2399(3) 0.5011(2) 0.49189(18) 0.0246(7) Uani 1 1 d . . .
H16A H 0.2792 0.4348 0.4847 0.029 Uiso 1 1 calc R . .
H16B H 0.2019 0.4992 0.5437 0.029 Uiso 1 1 calc R . .
C17 C -0.1890(3) 1.0204(3) 0.3074(2) 0.0387(9) Uani 1 1 d . . .
H17A H -0.2538 1.0011 0.2991 0.058 Uiso 1 1 calc R . .
H17C H -0.2101 1.0867 0.3180 0.058 Uiso 1 1 calc R . .
H17B H -0.1595 0.9776 0.3494 0.058 Uiso 1 1 calc R . .
C18 C 0.5671(3) 0.7510(2) 0.43867(18) 0.0220(7) Uani 1 1 d . . .
H18B H 0.5658 0.7750 0.4850 0.026 Uiso 1 1 calc R . .
H18A H 0.6422 0.7130 0.4242 0.026 Uiso 1 1 calc R . .
C19 C -0.1489(3) 0.7343(3) 0.5013(2) 0.0320(8) Uani 1 1 d . . .
H19C H -0.0912 0.7656 0.5065 0.048 Uiso 1 1 calc R . .
H19A H -0.1505 0.6775 0.5391 0.048 Uiso 1 1 calc R . .
H19B H -0.2206 0.7793 0.5071 0.048 Uiso 1 1 calc R . .
C20 C 0.3494(3) 1.0173(2) 0.48777(19) 0.0293(8) Uani 1 1 d . . .
H20A H 0.2823 1.0292 0.4659 0.044 Uiso 1 1 calc R . .
H20C H 0.3875 1.0702 0.4685 0.044 Uiso 1 1 calc R . .
H20B H 0.3297 1.0129 0.5415 0.044 Uiso 1 1 calc R . .
C21 C 0.4442(3) 1.0733(2) 0.19925(18) 0.0229(7) Uani 1 1 d . . .
H21B H 0.4278 1.1361 0.2171 0.027 Uiso 1 1 calc R . .
H21A H 0.5047 1.0738 0.1566 0.027 Uiso 1 1 calc R . .
C22 C 0.1180(3) 1.1972(3) 0.2999(2) 0.0393(10) Uani 1 1 d . . .
H22B H 0.0747 1.2395 0.2638 0.059 Uiso 1 1 calc R . .
H22C H 0.1247 1.2342 0.3369 0.059 Uiso 1 1 calc R . .
H22A H 0.0811 1.1449 0.3242 0.059 Uiso 1 1 calc R . .
C23 C 0.0495(3) 0.8287(2) 0.12581(19) 0.0246(7) Uani 1 1 d . . .
H23 H 0.0976 0.8250 0.0800 0.029 Uiso 1 1 calc R . .
C24 C 0.3545(3) 0.8157(2) -0.04166(19) 0.0269(8) Uani 1 1 d . . .
H24B H 0.3285 0.7620 -0.0073 0.032 Uiso 1 1 calc R . .
H24A H 0.4269 0.7887 -0.0697 0.032 Uiso 1 1 calc R . .
C25 C 0.3709(3) 0.8877(3) 0.00415(19) 0.0266(8) Uani 1 1 d . . .
H25A H 0.4240 0.8551 0.0381 0.032 Uiso 1 1 calc R . .
H25B H 0.3999 0.9410 -0.0288 0.032 Uiso 1 1 calc R . .
C26 C 0.7292(3) 0.8221(3) 0.0710(2) 0.0375(9) Uani 1 1 d . . .
H26B H 0.7712 0.8739 0.0573 0.045 Uiso 1 1 calc R . .
H26A H 0.6684 0.8388 0.0417 0.045 Uiso 1 1 calc R . .
C27 C 0.4174(3) 0.3486(2) 0.27233(19) 0.0271(8) Uani 1 1 d . . .
H27A H 0.4710 0.3895 0.2686 0.032 Uiso 1 1 calc R . .
H27B H 0.4333 0.3202 0.2262 0.032 Uiso 1 1 calc R . .
C28 C 0.1386(3) 1.0845(2) 0.18591(18) 0.0233(7) Uani 1 1 d . . .
H28 H 0.0670 1.1133 0.2082 0.028 Uiso 1 1 calc R . .
C29 C -0.0963(3) 0.8382(2) 0.26027(19) 0.0242(7) Uani 1 1 d . . .
H29 H -0.1464 0.8421 0.3053 0.029 Uiso 1 1 calc R . .
C30 C 0.0961(3) 0.5453(2) 0.31987(19) 0.0242(7) Uani 1 1 d . . .
H30 H 0.1105 0.5247 0.2730 0.029 Uiso 1 1 calc R . .
C31 C 0.3839(3) 0.7042(2) 0.50326(18) 0.0218(7) Uani 1 1 d . . .
H31 H 0.3704 0.7565 0.5300 0.026 Uiso 1 1 calc R . .
C32 C 0.7323(3) 0.5094(2) 0.26996(19) 0.0248(7) Uani 1 1 d . . .
H32B H 0.7901 0.4956 0.3015 0.030 Uiso 1 1 calc R . .
H32A H 0.7330 0.5734 0.2400 0.030 Uiso 1 1 calc R . .
C33 C 0.2999(3) 0.4123(3) 0.27914(19) 0.0283(8) Uani 1 1 d . . .
H33B H 0.2954 0.4670 0.2383 0.034 Uiso 1 1 calc R . .
H33A H 0.2457 0.3745 0.2769 0.034 Uiso 1 1 calc R . .
C34 C 0.3517(3) 1.0019(2) 0.11908(17) 0.0229(7) Uani 1 1 d . . .
H34 H 0.4232 0.9747 0.0955 0.027 Uiso 1 1 calc R . .
C35 C 0.4235(3) 0.5467(2) 0.42758(17) 0.0217(7) Uani 1 1 d . . .
H35 H 0.4378 0.4931 0.4022 0.026 Uiso 1 1 calc R . .
C36 C 0.0197(3) 0.7437(2) 0.16794(19) 0.0252(8) Uani 1 1 d . . .
C37 C 0.4362(3) 0.9990(2) 0.33634(17) 0.0207(7) Uani 1 1 d . . .
H37 H 0.3851 1.0560 0.3481 0.025 Uiso 1 1 calc R . .
C38 C 0.0526(3) 0.6022(2) 0.46040(19) 0.0228(7) Uani 1 1 d . . .
H38 H 0.0368 0.6210 0.5080 0.027 Uiso 1 1 calc R . .
C39 C 0.6820(3) 0.8132(2) 0.15358(19) 0.0268(8) Uani 1 1 d . . .
H39A H 0.6444 0.7586 0.1677 0.032 Uiso 1 1 calc R . .
H39B H 0.7428 0.8002 0.1826 0.032 Uiso 1 1 calc R . .
C40 C -0.0534(3) 0.7478(2) 0.23585(18) 0.0213(7) Uani 1 1 d . . .
C41 C -0.0245(3) 0.6389(2) 0.41170(19) 0.0227(7) Uani 1 1 d . . .
C42 C 0.2327(3) 1.1007(2) 0.20832(17) 0.0215(7) Uani 1 1 d . . .
C43 C -0.0664(3) 0.9224(2) 0.21921(18) 0.0230(7) Uani 1 1 d . . .
C44 C 0.6189(3) 0.5125(2) 0.31975(18) 0.0232(7) Uani 1 1 d . . .
H44A H 0.5601 0.5246 0.2893 0.028 Uiso 1 1 calc R . .
H44B H 0.6183 0.4505 0.3527 0.028 Uiso 1 1 calc R . .
C45 C 0.5876(3) 0.8308(2) 0.30263(18) 0.0220(7) Uani 1 1 d . . .
H45 H 0.6389 0.7739 0.2909 0.026 Uiso 1 1 calc R . .
C46 C 0.0086(3) 0.9192(2) 0.15122(18) 0.0229(7) Uani 1 1 d . . .
C47 C 0.4819(3) 0.9915(2) 0.26174(17) 0.0206(7) Uani 1 1 d . . .
C48 C 0.3044(3) 0.6472(2) 0.51516(18) 0.0225(7) Uani 1 1 d . . .
C49 C 0.1533(3) 0.5377(2) 0.43968(18) 0.0208(7) Uani 1 1 d . . .
C50 C 0.1497(3) 1.0262(2) 0.13102(17) 0.0209(7) Uani 1 1 d . . .
C51 C 0.3249(3) 0.5659(2) 0.47807(17) 0.0190(7) Uani 1 1 d . . .
C52 C 0.2573(3) 0.9839(2) 0.09827(17) 0.0209(7) Uani 1 1 d . . .
C54 C 0.5601(3) 0.9061(2) 0.24492(17) 0.0194(7) Uani 1 1 d . . .
C55 C 0.5020(3) 0.6055(2) 0.41369(17) 0.0196(7) Uani 1 1 d . . .
C56 C 0.4835(3) 0.6854(2) 0.45237(17) 0.0206(7) Uani 1 1 d . . .
C58 C -0.0048(3) 0.6120(2) 0.34033(18) 0.0212(7) Uani 1 1 d . . .
C59 C 0.1741(3) 0.5100(2) 0.36780(18) 0.0223(7) Uani 1 1 d . . .
C60 C 0.3406(3) 1.0596(2) 0.17442(17) 0.0200(7) Uani 1 1 d . . .
C62 C 0.5410(3) 0.8373(2) 0.37776(17) 0.0188(7) Uani 1 1 d . . .
C73 C 0.3156(9) 0.7270(7) 0.2434(6) 0.156(4) Uiso 1 1 d D . .
H73A H 0.3049 0.6643 0.2722 0.187 Uiso 1 1 calc R . .
H73B H 0.2644 0.7451 0.2070 0.187 Uiso 1 1 calc R . .
C76 C 0.1266(9) 0.9013(8) 0.3896(7) 0.185(4) Uiso 1 1 d D . .
H76B H 0.0751 0.9531 0.3644 0.278 Uiso 1 1 calc R . .
H76C H 0.1849 0.9274 0.4006 0.278 Uiso 1 1 calc R . .
H76A H 0.0868 0.8728 0.4357 0.278 Uiso 1 1 calc R . .
C74 C 0.2810(10) 0.8001(9) 0.2954(7) 0.204(5) Uiso 1 1 d D . .
H74A H 0.3357 0.7810 0.3295 0.245 Uiso 1 1 calc R . .
H74B H 0.2948 0.8611 0.2649 0.245 Uiso 1 1 calc R . .
C75 C 0.1765(11) 0.8261(10) 0.3411(8) 0.228(6) Uiso 1 1 d D . .
H75B H 0.1683 0.7655 0.3742 0.273 Uiso 1 1 calc R . .
H75A H 0.1229 0.8362 0.3070 0.273 Uiso 1 1 calc R . .
C72 C 0.4278(11) 0.7125(11) 0.2026(9) 0.262(7) Uiso 1 1 d D . .
H72A H 0.4802 0.6907 0.2383 0.315 Uiso 1 1 calc R . .
H72B H 0.4406 0.7749 0.1744 0.315 Uiso 1 1 calc R . .
C71 C 0.4526(9) 0.6395(8) 0.1492(6) 0.176(4) Uiso 1 1 d D . .
H71B H 0.4152 0.6676 0.1066 0.264 Uiso 1 1 calc R . .
H71A H 0.4261 0.5817 0.1743 0.264 Uiso 1 1 calc R . .
H71C H 0.5323 0.6223 0.1326 0.264 Uiso 1 1 calc R . .

loop_
_atom_site_aniso_label
_atom_site_aniso_U_11
_atom_site_aniso_U_22
_atom_site_aniso_U_33
_atom_site_aniso_U_23
_atom_site_aniso_U_13
_atom_site_aniso_U_12
O1 0.0262(12) 0.0274(13) 0.0338(13) -0.0158(11) 0.0046(10) -0.0064(10)
C1 0.118(7) 0.316(14) 0.176(9) 0.092(9) -0.041(7) 0.007(9)
C63 0.0216(16) 0.0170(17) 0.0250(17) -0.0054(14) -0.0033(13) -0.0067(14)
O2 0.0316(13) 0.0195(13) 0.0351(13) -0.0096(10) 0.0044(10) -0.0041(10)
C2 0.110(4) 0.072(4) 0.075(4) -0.035(3) 0.040(3) -0.030(3)
O3 0.0245(12) 0.0307(14) 0.0294(13) -0.0156(11) 0.0026(10) -0.0075(10)
C3 0.120(5) 0.051(3) 0.096(4) -0.039(3) 0.029(4) 0.004(3)
O4 0.0235(12) 0.0231(13) 0.0363(14) -0.0128(11) 0.0003(10) -0.0006(10)
C4 0.103(4) 0.034(3) 0.056(3) -0.011(2) 0.030(3) -0.001(3)
O5 0.0299(13) 0.0192(12) 0.0233(12) -0.0076(10) 0.0020(10) -0.0008(10)
C5 0.048(2) 0.030(2) 0.0290(19) -0.0082(16) -0.0041(17) -0.0119(18)
O6 0.0264(12) 0.0218(13) 0.0316(13) -0.0130(10) -0.0032(10) 0.0017(10)
C6 0.050(3) 0.046(3) 0.055(3) -0.032(2) 0.016(2) -0.016(2)
O7 0.0337(13) 0.0161(12) 0.0227(12) -0.0067(9) 0.0011(10) -0.0026(10)
C7 0.061(3) 0.026(2) 0.062(3) -0.019(2) 0.024(2) -0.010(2)
O8 0.0258(12) 0.0196(12) 0.0286(12) -0.0136(10) 0.0044(10) -0.0068(10)
C8 0.0306(19) 0.0253(19) 0.0316(19) -0.0119(15) 0.0012(15) -0.0070(15)
O9 0.0336(13) 0.0210(13) 0.0404(14) -0.0142(11) 0.0037(11) -0.0063(11)
C9 0.034(2) 0.0238(19) 0.038(2) -0.0095(16) -0.0065(16) -0.0049(16)
O10 0.0247(12) 0.0336(14) 0.0359(13) -0.0205(11) 0.0006(10) -0.0040(11)
C10 0.032(2) 0.046(2) 0.058(3) -0.036(2) 0.0118(18) -0.0070(18)
C11 0.054(3) 0.035(2) 0.035(2) -0.0128(18) -0.0025(19) -0.0030(19)
C12 0.039(2) 0.035(2) 0.042(2) -0.0227(18) 0.0098(17) -0.0170(18)
C13 0.0312(19) 0.0217(18) 0.0310(19) -0.0108(15) -0.0002(15) -0.0035(15)
C14 0.0234(17) 0.0173(17) 0.0358(19) -0.0081(15) -0.0010(14) -0.0056(14)
C15 0.0254(17) 0.0211(18) 0.0266(17) -0.0055(14) -0.0048(14) -0.0049(14)
C16 0.0278(18) 0.0161(17) 0.0281(18) -0.0042(14) -0.0005(14) -0.0041(14)
C17 0.042(2) 0.027(2) 0.041(2) -0.0154(17) 0.0138(17) -0.0052(17)
C18 0.0261(17) 0.0152(17) 0.0253(17) -0.0063(14) -0.0026(13) -0.0041(14)
C19 0.0282(19) 0.026(2) 0.041(2) -0.0159(17) 0.0007(16) -0.0015(16)
C20 0.035(2) 0.0201(18) 0.0270(18) -0.0066(15) 0.0018(15) 0.0012(15)
C21 0.0234(17) 0.0164(17) 0.0280(18) -0.0060(14) 0.0001(14) -0.0041(14)
C22 0.033(2) 0.041(2) 0.047(2) -0.0302(19) 0.0045(17) -0.0041(18)
C23 0.0211(17) 0.0257(19) 0.0283(18) -0.0105(15) -0.0020(14) -0.0041(14)
C24 0.0290(18) 0.0203(18) 0.0292(18) -0.0085(15) 0.0046(14) -0.0047(15)
C25 0.0222(17) 0.0270(19) 0.0302(18) -0.0122(15) 0.0040(14) -0.0052(15)
C26 0.049(2) 0.028(2) 0.032(2) -0.0117(17) 0.0089(17) -0.0096(18)
C27 0.0287(18) 0.0222(18) 0.0308(18) -0.0104(15) -0.0012(15) -0.0044(15)
C28 0.0227(17) 0.0164(17) 0.0265(17) -0.0022(14) -0.0008(14) 0.0004(14)
C29 0.0203(17) 0.0239(19) 0.0291(18) -0.0076(15) -0.0022(14) -0.0047(14)
C30 0.0284(18) 0.0174(17) 0.0289(18) -0.0076(14) -0.0010(14) -0.0087(14)
C31 0.0274(17) 0.0148(16) 0.0253(17) -0.0095(13) -0.0037(14) -0.0039(14)
C32 0.0277(18) 0.0186(18) 0.0287(18) -0.0085(14) 0.0000(14) -0.0060(14)
C33 0.0293(19) 0.0246(19) 0.0293(18) -0.0094(15) -0.0036(15) 0.0006(15)
C34 0.0232(17) 0.0184(17) 0.0237(17) -0.0023(14) 0.0032(13) -0.0046(14)
C35 0.0292(18) 0.0122(16) 0.0239(17) -0.0061(13) -0.0053(14) -0.0013(14)
C36 0.0254(18) 0.0186(18) 0.0342(19) -0.0105(15) -0.0052(15) -0.0040(14)
C37 0.0210(16) 0.0127(16) 0.0296(18) -0.0081(14) -0.0012(13) -0.0041(13)
C38 0.0255(17) 0.0153(17) 0.0291(18) -0.0075(14) 0.0025(14) -0.0095(14)
C39 0.0296(18) 0.0202(18) 0.0295(18) -0.0085(15) -0.0032(15) -0.0007(15)
C40 0.0175(16) 0.0201(17) 0.0281(17) -0.0050(14) -0.0053(13) -0.0052(13)
C41 0.0193(16) 0.0123(16) 0.0351(19) -0.0046(14) 0.0015(14) -0.0044(13)
C42 0.0262(17) 0.0145(16) 0.0233(16) -0.0053(13) 0.0014(13) -0.0060(14)
C43 0.0223(17) 0.0183(17) 0.0292(18) -0.0072(14) -0.0059(14) -0.0016(14)
C44 0.0259(17) 0.0196(17) 0.0267(17) -0.0121(14) -0.0006(14) -0.0059(14)
C45 0.0222(17) 0.0161(17) 0.0287(18) -0.0080(14) -0.0038(14) -0.0027(13)
C46 0.0210(16) 0.0221(18) 0.0277(17) -0.0065(14) -0.0064(14) -0.0044(14)
C47 0.0212(16) 0.0175(17) 0.0265(17) -0.0051(14) -0.0030(13) -0.0101(14)
C48 0.0205(16) 0.0219(18) 0.0223(16) -0.0029(14) -0.0015(13) -0.0012(14)
C49 0.0210(16) 0.0142(16) 0.0273(17) -0.0034(14) 0.0012(13) -0.0076(13)
C50 0.0252(17) 0.0149(16) 0.0200(16) 0.0015(13) -0.0015(13) -0.0042(14)
C51 0.0213(16) 0.0121(16) 0.0221(16) 0.0019(13) -0.0053(13) -0.0027(13)
C52 0.0285(18) 0.0162(17) 0.0184(16) -0.0022(13) -0.0031(13) -0.0065(14)
C54 0.0201(16) 0.0159(17) 0.0238(16) -0.0051(13) -0.0013(13) -0.0072(13)
C55 0.0191(16) 0.0161(16) 0.0221(16) -0.0041(13) -0.0004(13) -0.0021(13)
C56 0.0230(16) 0.0164(17) 0.0227(16) -0.0035(13) -0.0049(13) -0.0036(13)
C58 0.0204(16) 0.0140(16) 0.0311(18) -0.0054(14) -0.0010(14) -0.0083(13)
C59 0.0222(17) 0.0121(16) 0.0326(18) -0.0064(14) 0.0005(14) -0.0052(14)
C60 0.0242(17) 0.0137(16) 0.0208(16) 0.0007(13) -0.0048(13) -0.0030(13)
C62 0.0219(16) 0.0145(16) 0.0236(16) -0.0052(13) -0.0051(13) -0.0078(13)

loop_
_atom_type_symbol
_atom_type_description
_atom_type_scat_dispersion_real
_atom_type_scat_dispersion_imag
_atom_type_scat_source
C C 0.0033 0.0016 'International Tables Vol C Tables 4.2.6.8 and 6.1.1.4'
H H 0.0000 0.0000 'International Tables Vol C Tables 4.2.6.8 and 6.1.1.4'
O O 0.0106 0.0060 'International Tables Vol C Tables 4.2.6.8 and 6.1.1.4'

loop_
_geom_angle_atom_site_label_1
_geom_angle_atom_site_label_2
_geom_angle_atom_site_label_3
_geom_angle
_geom_angle_site_symmetry_1
_geom_angle_site_symmetry_3
_geom_angle_publ_flag
C48 O1 C10 117.1(3) . . ?
C3 C1 H1B 109.5 . . ?
C3 C1 H1A 109.5 . . ?
H1B C1 H1A 109.5 . . ?
C3 C1 H1C 109.5 . . ?
H1B C1 H1C 109.5 . . ?
H1A C1 H1C 109.5 . . ?
C37 C63 O7 123.6(3) . . ?
C37 C63 C62 120.5(3) . . ?
O7 C63 C62 115.8(3) . . ?
C43 O2 C17 116.0(3) . . ?
C3 C2 C7 112.1(4) . . ?
C3 C2 H2B 109.2 . . ?
C7 C2 H2B 109.2 . . ?
C3 C2 H2A 109.2 . . ?
C7 C2 H2A 109.2 . . ?
H2B C2 H2A 107.9 . . ?
C52 O3 C25 118.6(2) . . ?
C1 C3 C2 114.2(7) . . ?
C1 C3 H3A 108.7 . . ?
C2 C3 H3A 108.7 . . ?
C1 C3 H3B 108.7 . . ?
C2 C3 H3B 108.7 . . ?
H3A C3 H3B 107.6 . . ?
C41 O4 C19 116.8(3) . . ?
C11 C4 H4A 109.5 . . ?
C11 C4 H4B 109.5 . . ?
H4A C4 H4B 109.5 . . ?
C11 C4 H4C 109.5 . . ?
H4A C4 H4C 109.5 . . ?
H4B C4 H4C 109.5 . . ?
C54 O5 C39 116.4(2) . . ?
C8 C5 H5C 109.5 . . ?
C8 C5 H5A 109.5 . . ?
H5C C5 H5A 109.5 . . ?
C8 C5 H5B 109.5 . . ?
H5C C5 H5B 109.5 . . ?
H5A C5 H5B 109.5 . . ?
C59 O6 C33 117.7(3) . . ?
C12 C6 H6A 109.5 . . ?
C12 C6 H6C 109.5 . . ?
H6A C6 H6C 109.5 . . ?
C12 C6 H6B 109.5 . . ?
H6A C6 H6B 109.5 . . ?
H6C C6 H6B 109.5 . . ?
C63 O7 C20 117.2(2) . . ?
O9 C7 C2 107.6(3) . . ?
O9 C7 H7B 110.2 . . ?
C2 C7 H7B 110.2 . . ?
O9 C7 H7A 110.2 . . ?
C2 C7 H7A 110.2 . . ?
H7B C7 H7A 108.5 . . ?
C55 O8 C44 117.2(2) . . ?
C24 C8 C5 112.2(3) . . ?
C24 C8 H8B 109.2 . . ?
C5 C8 H8B 109.2 . . ?
C24 C8 H8A 109.2 . . ?
C5 C8 H8A 109.2 . . ?
H8B C8 H8A 107.9 . . ?
C36 O9 C7 118.6(3) . . ?
C13 C9 H9A 109.5 . . ?
C13 C9 H9B 109.5 . . ?
H9A C9 H9B 109.5 . . ?
C13 C9 H9C 109.5 . . ?
H9A C9 H9C 109.5 . . ?
H9B C9 H9C 109.5 . . ?
C42 O10 C22 117.3(3) . . ?
O1 C10 H10A 109.5 . . ?
O1 C10 H10C 109.5 . . ?
H10A C10 H10C 109.5 . . ?
O1 C10 H10B 109.5 . . ?
H10A C10 H10B 109.5 . . ?
H10C C10 H10B 109.5 . . ?
C4 C11 C26 113.3(3) . . ?
C4 C11 H11B 108.9 . . ?
C26 C11 H11B 108.9 . . ?
C4 C11 H11A 108.9 . . ?
C26 C11 H11A 108.9 . . ?
H11B C11 H11A 107.7 . . ?
C32 C12 C6 111.7(3) . . ?
C32 C12 H12A 109.3 . . ?
C6 C12 H12A 109.3 . . ?
C32 C12 H12B 109.3 . . ?
C6 C12 H12B 109.3 . . ?
H12A C12 H12B 107.9 . . ?
C27 C13 C9 112.9(3) . . ?
C27 C13 H13A 109.0 . . ?
C9 C13 H13A 109.0 . . ?
C27 C13 H13B 109.0 . . ?
C9 C13 H13B 109.0 . . ?
H13A C13 H13B 107.8 . . ?
C58 C14 C40 111.4(2) . . ?
C58 C14 H14B 109.4 . . ?
C40 C14 H14B 109.4 . . ?
C58 C14 H14A 109.4 . . ?
C40 C14 H14A 109.4 . . ?
H14B C14 H14A 108.0 . . ?
C46 C15 C50 112.6(3) . . ?
C46 C15 H15B 109.1 . . ?
C50 C15 H15B 109.1 . . ?
C46 C15 H15A 109.1 . . ?
C50 C15 H15A 109.1 . . ?
H15B C15 H15A 107.8 . . ?
C49 C16 C51 112.1(3) . . ?
C49 C16 H16A 109.2 . . ?
C51 C16 H16A 109.2 . . ?
C49 C16 H16B 109.2 . . ?
C51 C16 H16B 109.2 . . ?
H16A C16 H16B 107.9 . . ?
O2 C17 H17A 109.5 . . ?
O2 C17 H17C 109.5 . . ?
H17A C17 H17C 109.5 . . ?
O2 C17 H17B 109.5 . . ?
H17A C17 H17B 109.5 . . ?
H17C C17 H17B 109.5 . . ?
C62 C18 C56 111.9(3) . . ?
C62 C18 H18B 109.2 . . ?
C56 C18 H18B 109.2 . . ?
C62 C18 H18A 109.2 . . ?
C56 C18 H18A 109.2 . . ?
H18B C18 H18A 107.9 . . ?
O4 C19 H19C 109.5 . . ?
O4 C19 H19A 109.5 . . ?
H19C C19 H19A 109.5 . . ?
O4 C19 H19B 109.5 . . ?
H19C C19 H19B 109.5 . . ?
H19A C19 H19B 109.5 . . ?
O7 C20 H20A 109.5 . . ?
O7 C20 H20C 109.5 . . ?
H20A C20 H20C 109.5 . . ?
O7 C20 H20B 109.5 . . ?
H20A C20 H20B 109.5 . . ?
H20C C20 H20B 109.5 . . ?
C60 C21 C47 111.1(2) . . ?
C60 C21 H21B 109.4 . . ?
C47 C21 H21B 109.4 . . ?
C60 C21 H21A 109.4 . . ?
C47 C21 H21A 109.4 . . ?
H21B C21 H21A 108.0 . . ?
O10 C22 H22B 109.5 . . ?
O10 C22 H22C 109.5 . . ?
H22B C22 H22C 109.5 . . ?
O10 C22 H22A 109.5 . . ?
H22B C22 H22A 109.5 . . ?
H22C C22 H22A 109.5 . . ?
C36 C23 C46 121.1(3) . . ?
C36 C23 H23 119.4 . . ?
C46 C23 H23 119.4 . . ?
C25 C24 C8 115.1(3) . . ?
C25 C24 H24B 108.5 . . ?
C8 C24 H24B 108.5 . . ?
C25 C24 H24A 108.5 . . ?
C8 C24 H24A 108.5 . . ?
H24B C24 H24A 107.5 . . ?
O3 C25 C24 107.1(3) . . ?
O3 C25 H25A 110.3 . . ?
C24 C25 H25A 110.3 . . ?
O3 C25 H25B 110.3 . . ?
C24 C25 H25B 110.3 . . ?
H25A C25 H25B 108.6 . . ?
C39 C26 C11 109.2(3) . . ?
C39 C26 H26B 109.8 . . ?
C11 C26 H26B 109.8 . . ?
C39 C26 H26A 109.8 . . ?
C11 C26 H26A 109.8 . . ?
H26B C26 H26A 108.3 . . ?
C33 C27 C13 113.3(3) . . ?
C33 C27 H27A 108.9 . . ?
C13 C27 H27A 108.9 . . ?
C33 C27 H27B 108.9 . . ?
C13 C27 H27B 108.9 . . ?
H27A C27 H27B 107.7 . . ?
C50 C28 C42 121.3(3) . . ?
C50 C28 H28 119.3 . . ?
C42 C28 H28 119.3 . . ?
C43 C29 C40 121.3(3) . . ?
C43 C29 H29 119.3 . . ?
C40 C29 H29 119.3 . . ?
C59 C30 C58 121.3(3) . . ?
C59 C30 H30 119.3 . . ?
C58 C30 H30 119.3 . . ?
C48 C31 C56 121.8(3) . . ?
C48 C31 H31 119.1 . . ?
C56 C31 H31 119.1 . . ?
C44 C32 C12 112.9(3) . . ?
C44 C32 H32B 109.0 . . ?
C12 C32 H32B 109.0 . . ?
C44 C32 H32A 109.0 . . ?
C12 C32 H32A 109.0 . . ?
H32B C32 H32A 107.8 . . ?
O6 C33 C27 107.2(3) . . ?
O6 C33 H33B 110.3 . . ?
C27 C33 H33B 110.3 . . ?
O6 C33 H33A 110.3 . . ?
C27 C33 H33A 110.3 . . ?
H33B C33 H33A 108.5 . . ?
C60 C34 C52 121.0(3) . . ?
C60 C34 H34 119.5 . . ?
C52 C34 H34 119.5 . . ?
C51 C35 C55 121.7(3) . . ?
C51 C35 H35 119.1 . . ?
C55 C35 H35 119.1 . . ?
O9 C36 C40 116.4(3) . . ?
O9 C36 C23 123.2(3) . . ?
C40 C36 C23 120.4(3) . . ?
C63 C37 C47 121.5(3) . . ?
C63 C37 H37 119.2 . . ?
C47 C37 H37 119.2 . . ?
C41 C38 C49 121.2(3) . . ?
C41 C38 H38 119.4 . . ?
C49 C38 H38 119.4 . . ?
O5 C39 C26 110.3(3) . . ?
O5 C39 H39A 109.6 . . ?
C26 C39 H39A 109.6 . . ?
O5 C39 H39B 109.6 . . ?
C26 C39 H39B 109.6 . . ?
H39A C39 H39B 108.1 . . ?
C29 C40 C36 118.5(3) . . ?
C29 C40 C14 120.2(3) . . ?
C36 C40 C14 121.3(3) . . ?
C38 C41 C58 121.3(3) . . ?
C38 C41 O4 123.5(3) . . ?
C58 C41 O4 115.1(3) . . ?
O10 C42 C60 116.2(3) . . ?
O10 C42 C28 123.7(3) . . ?
C60 C42 C28 120.1(3) . . ?
C29 C43 O2 123.7(3) . . ?
C29 C43 C46 120.9(3) . . ?
O2 C43 C46 115.4(3) . . ?
O8 C44 C32 107.2(2) . . ?
O8 C44 H44A 110.3 . . ?
C32 C44 H44A 110.3 . . ?
O8 C44 H44B 110.3 . . ?
C32 C44 H44B 110.3 . . ?
H44A C44 H44B 108.5 . . ?
C54 C45 C62 122.3(3) . . ?
C54 C45 H45 118.9 . . ?
C62 C45 H45 118.9 . . ?
C23 C46 C43 117.7(3) . . ?
C23 C46 C15 120.9(3) . . ?
C43 C46 C15 121.4(3) . . ?
C37 C47 C54 118.7(3) . . ?
C37 C47 C21 120.4(3) . . ?
C54 C47 C21 120.9(3) . . ?
O1 C48 C31 123.8(3) . . ?
O1 C48 C51 116.1(3) . . ?
C31 C48 C51 120.1(3) . . ?
C38 C49 C59 118.0(3) . . ?
C38 C49 C16 121.1(3) . . ?
C59 C49 C16 120.9(3) . . ?
C28 C50 C52 118.5(3) . . ?
C28 C50 C15 120.3(3) . . ?
C52 C50 C15 121.2(3) . . ?
C35 C51 C48 118.4(3) . . ?
C35 C51 C16 120.8(3) . . ?
C48 C51 C16 120.8(3) . . ?
O3 C52 C50 116.0(3) . . ?
O3 C52 C34 123.5(3) . . ?
C50 C52 C34 120.4(3) . . ?
O5 C54 C45 123.6(3) . . ?
O5 C54 C47 116.9(3) . . ?
C45 C54 C47 119.4(3) . . ?
O8 C55 C35 123.8(3) . . ?
O8 C55 C56 116.1(3) . . ?
C35 C55 C56 120.2(3) . . ?
C31 C56 C55 117.8(3) . . ?
C31 C56 C18 120.6(3) . . ?
C55 C56 C18 121.6(3) . . ?
C41 C58 C30 117.5(3) . . ?
C41 C58 C14 122.6(3) . . ?
C30 C58 C14 119.8(3) . . ?
C30 C59 O6 124.1(3) . . ?
C30 C59 C49 120.7(3) . . ?
O6 C59 C49 115.2(3) . . ?
C34 C60 C42 118.6(3) . . ?
C34 C60 C21 120.1(3) . . ?
C42 C60 C21 121.2(3) . . ?
C45 C62 C63 117.5(3) . . ?
C45 C62 C18 120.7(3) . . ?
C63 C62 C18 121.6(3) . . ?
C72 C73 C74 118.5(9) . . ?
C72 C73 H73A 107.7 . . ?
C74 C73 H73A 107.7 . . ?
C72 C73 H73B 107.7 . . ?
C74 C73 H73B 107.7 . . ?
H73A C73 H73B 107.1 . . ?
C75 C76 H76B 109.5 . . ?
C75 C76 H76C 109.5 . . ?
H76B C76 H76C 109.5 . . ?
C75 C76 H76A 109.5 . . ?
H76B C76 H76A 109.5 . . ?
H76C C76 H76A 109.5 . . ?
C75 C74 C73 128.4(11) . . ?
C75 C74 H74A 105.2 . . ?
C73 C74 H74A 105.2 . . ?
C75 C74 H74B 105.2 . . ?
C73 C74 H74B 105.2 . . ?
H74A C74 H74B 105.9 . . ?
C74 C75 C76 134.9(12) . . ?
C74 C75 H75B 103.5 . . ?
C76 C75 H75B 103.5 . . ?
C74 C75 H75A 103.5 . . ?
C76 C75 H75A 103.5 . . ?
H75B C75 H75A 105.3 . . ?
C73 C72 C71 114.0(10) . . ?
C73 C72 H72A 108.7 . . ?
C71 C72 H72A 108.7 . . ?
C73 C72 H72B 108.7 . . ?
C71 C72 H72B 108.7 . . ?
H72A C72 H72B 107.6 . . ?
C72 C71 H71B 109.5 . . ?
C72 C71 H71A 109.5 . . ?
H71B C71 H71A 109.5 . . ?
C72 C71 H71C 109.5 . . ?
H71B C71 H71C 109.5 . . ?
H71A C71 H71C 109.5 . . ?

loop_
_geom_bond_atom_site_label_1
_geom_bond_atom_site_label_2
_geom_bond_distance
_geom_bond_site_symmetry_2
_geom_bond_publ_flag
O1 C48 1.381(4) . ?
O1 C10 1.415(4) . ?
C1 C3 1.362(11) . ?
C1 H1B 0.9600 . ?
C1 H1A 0.9600 . ?
C1 H1C 0.9600 . ?
C63 C37 1.381(5) . ?
C63 O7 1.387(4) . ?
C63 C62 1.396(4) . ?
O2 C43 1.390(4) . ?
O2 C17 1.426(4) . ?
C2 C3 1.494(7) . ?
C2 C7 1.560(7) . ?
C2 H2B 0.9700 . ?
C2 H2A 0.9700 . ?
O3 C52 1.374(4) . ?
O3 C25 1.430(4) . ?
C3 H3A 0.9700 . ?
C3 H3B 0.9700 . ?
O4 C41 1.397(4) . ?
O4 C19 1.413(4) . ?
C4 C11 1.501(6) . ?
C4 H4A 0.9600 . ?
C4 H4B 0.9600 . ?
C4 H4C 0.9600 . ?
O5 C54 1.376(4) . ?
O5 C39 1.429(4) . ?
C5 C8 1.526(5) . ?
C5 H5C 0.9600 . ?
C5 H5A 0.9600 . ?
C5 H5B 0.9600 . ?
O6 C59 1.384(4) . ?
O6 C33 1.427(4) . ?
C6 C12 1.520(5) . ?
C6 H6A 0.9600 . ?
C6 H6C 0.9600 . ?
C6 H6B 0.9600 . ?
O7 C20 1.419(4) . ?
C7 O9 1.396(4) . ?
C7 H7B 0.9700 . ?
C7 H7A 0.9700 . ?
O8 C55 1.382(4) . ?
O8 C44 1.426(3) . ?
C8 C24 1.515(5) . ?
C8 H8B 0.9700 . ?
C8 H8A 0.9700 . ?
O9 C36 1.385(4) . ?
C9 C13 1.516(5) . ?
C9 H9A 0.9600 . ?
C9 H9B 0.9600 . ?
C9 H9C 0.9600 . ?
O10 C42 1.379(4) . ?
O10 C22 1.414(4) . ?
C10 H10A 0.9600 . ?
C10 H10C 0.9600 . ?
C10 H10B 0.9600 . ?
C11 C26 1.549(5) . ?
C11 H11B 0.9700 . ?
C11 H11A 0.9700 . ?
C12 C32 1.520(4) . ?
C12 H12A 0.9700 . ?
C12 H12B 0.9700 . ?
C13 C27 1.514(5) . ?
C13 H13A 0.9700 . ?
C13 H13B 0.9700 . ?
C14 C58 1.510(5) . ?
C14 C40 1.515(4) . ?
C14 H14B 0.9700 . ?
C14 H14A 0.9700 . ?
C15 C46 1.506(4) . ?
C15 C50 1.523(4) . ?
C15 H15B 0.9700 . ?
C15 H15A 0.9700 . ?
C16 C49 1.513(4) . ?
C16 C51 1.518(4) . ?
C16 H16A 0.9700 . ?
C16 H16B 0.9700 . ?
C17 H17A 0.9600 . ?
C17 H17C 0.9600 . ?
C17 H17B 0.9600 . ?
C18 C62 1.511(4) . ?
C18 C56 1.513(4) . ?
C18 H18B 0.9700 . ?
C18 H18A 0.9700 . ?
C19 H19C 0.9600 . ?
C19 H19A 0.9600 . ?
C19 H19B 0.9600 . ?
C20 H20A 0.9600 . ?
C20 H20C 0.9600 . ?
C20 H20B 0.9600 . ?
C21 C60 1.514(4) . ?
C21 C47 1.525(5) . ?
C21 H21B 0.9700 . ?
C21 H21A 0.9700 . ?
C22 H22B 0.9600 . ?
C22 H22C 0.9600 . ?
C22 H22A 0.9600 . ?
C23 C36 1.393(5) . ?
C23 C46 1.394(4) . ?
C23 H23 0.9300 . ?
C24 C25 1.514(4) . ?
C24 H24B 0.9700 . ?
C24 H24A 0.9700 . ?
C25 H25A 0.9700 . ?
C25 H25B 0.9700 . ?
C26 C39 1.503(5) . ?
C26 H26B 0.9700 . ?
C26 H26A 0.9700 . ?
C27 C33 1.512(5) . ?
C27 H27A 0.9700 . ?
C27 H27B 0.9700 . ?
C28 C50 1.387(4) . ?
C28 C42 1.395(4) . ?
C28 H28 0.9300 . ?
C29 C43 1.378(5) . ?
C29 C40 1.387(4) . ?
C29 H29 0.9300 . ?
C30 C59 1.377(5) . ?
C30 C58 1.404(5) . ?
C30 H30 0.9300 . ?
C31 C48 1.385(4) . ?
C31 C56 1.393(4) . ?
C31 H31 0.9300 . ?
C32 C44 1.512(4) . ?
C32 H32B 0.9700 . ?
C32 H32A 0.9700 . ?
C33 H33B 0.9700 . ?
C33 H33A 0.9700 . ?
C34 C60 1.388(4) . ?
C34 C52 1.396(4) . ?
C34 H34 0.9300 . ?
C35 C51 1.381(4) . ?
C35 C55 1.390(4) . ?
C35 H35 0.9300 . ?
C36 C40 1.388(5) . ?
C37 C47 1.385(4) . ?
C37 H37 0.9300 . ?
C38 C41 1.380(5) . ?
C38 C49 1.389(4) . ?
C38 H38 0.9300 . ?
C39 H39A 0.9700 . ?
C39 H39B 0.9700 . ?
C41 C58 1.391(4) . ?
C42 C60 1.394(4) . ?
C43 C46 1.399(5) . ?
C44 H44A 0.9700 . ?
C44 H44B 0.9700 . ?
C45 C54 1.384(5) . ?
C45 C62 1.394(4) . ?
C45 H45 0.9300 . ?
C47 C54 1.398(4) . ?
C48 C51 1.396(4) . ?
C49 C59 1.403(4) . ?
C50 C52 1.388(4) . ?
C55 C56 1.400(4) . ?
C73 C72 1.429(9) . ?
C73 C74 1.473(8) . ?
C73 H73A 0.9700 . ?
C73 H73B 0.9700 . ?
C76 C75 1.461(8) . ?
C76 H76B 0.9600 . ?
C76 H76C 0.9600 . ?
C76 H76A 0.9600 . ?
C74 C75 1.403(8) . ?
C74 H74A 0.9700 . ?
C74 H74B 0.9700 . ?
C75 H75B 0.9700 . ?
C75 H75A 0.9700 . ?
C72 C71 1.496(9) . ?
C72 H72A 0.9700 . ?
C72 H72B 0.9700 . ?
C71 H71B 0.9600 . ?
C71 H71A 0.9600 . ?
C71 H71C 0.9600 . ?

loop_
_cod_related_entry_id
_cod_related_entry_database
_cod_related_entry_code
1 ChemSpider 30653253
